data_4338479
loop_
_publ_author_name
'L\'opez-Banet, Luisa'
'Santana, M. Dolores'
'Piernas, Mar\'ia Jos\'e'
'Garc\'ia, Gabriel'
'Cerezo, Javier'
'Requena, Alberto'
'Z\'u\~niga, Jos\'e'
'P\'erez, Jos\'e'
'Garc\'ia, Lu\'is'

_publ_section_title
;
 Structure and Spectroscopic Properties of Nickel Benzazolate Complexes
 with Hydrotris(pyrazolyl)borate Ligand.
;
_journal_issue 11
_journal_name_full 'Inorganic chemistry'
_journal_page_first 5502
_journal_page_last 5514
_journal_paper_doi 10.1021/ic5001655
_journal_volume 53
_journal_year 2014
_chemical_formula_sum 'C29.5 H33 B N7 Ni O2.5'
_chemical_formula_weight 595.15
_chemical_name_systematic
;
 ?
;
_space_group_IT_number 2
_symmetry_space_group_name_Hall '-P 1'
_symmetry_space_group_name_H-M 'P -1'
_atom_sites_solution_hydrogens geom
_atom_sites_solution_primary direct
_atom_sites_solution_secondary difmap
_audit_creation_method SHELXL-97
_cell_angle_alpha 66.678(2)
_cell_angle_beta 68.761(2)
_cell_angle_gamma 74.156(2)
_cell_formula_units_Z 2
_cell_length_a 11.1853(13)
_cell_length_b 11.2043(13)
_cell_length_c 13.4087(15)
_cell_measurement_temperature 100(2)
_cell_volume 1421.7(3)
_computing_structure_refinement 'SHELXL-97 (Sheldrick, 1997)'
_diffrn_ambient_temperature 100(2)
_diffrn_measured_fraction_theta_full 0.000
_diffrn_measured_fraction_theta_max 0.917
_diffrn_radiation_monochromator graphite
_diffrn_radiation_source 'fine-focus sealed tube'
_diffrn_radiation_type MoK\a
_diffrn_radiation_wavelength 0.71073
_diffrn_reflns_av_R_equivalents 0.0195
_diffrn_reflns_av_sigmaI/netI 0.0223
_diffrn_reflns_limit_h_max 14
_diffrn_reflns_limit_h_min -14
_diffrn_reflns_limit_k_max 14
_diffrn_reflns_limit_k_min -15
_diffrn_reflns_limit_l_max 18
_diffrn_reflns_limit_l_min -17
_diffrn_reflns_number 17753
_diffrn_reflns_theta_full 0.50
_diffrn_reflns_theta_max 28.64
_diffrn_reflns_theta_min 1.73
_exptl_absorpt_coefficient_mu 0.725
_exptl_absorpt_correction_T_max 0.8173
_exptl_absorpt_correction_T_min 0.7958
_exptl_crystal_density_diffrn 1.390
_exptl_crystal_density_method 'not measured'
_exptl_crystal_F_000 624
_exptl_crystal_size_max 0.33
_exptl_crystal_size_mid 0.30
_exptl_crystal_size_min 0.29
_refine_diff_density_max 0.787
_refine_diff_density_min -0.788
_refine_diff_density_rms 0.099
_refine_ls_extinction_method none
_refine_ls_goodness_of_fit_ref 0.520
_refine_ls_hydrogen_treatment mixed
_refine_ls_matrix_type full
_refine_ls_number_parameters 379
_refine_ls_number_reflns 6681
_refine_ls_number_restraints 0
_refine_ls_restrained_S_all 0.520
_refine_ls_R_factor_all 0.0436
_refine_ls_R_factor_gt 0.0421
_refine_ls_shift/su_max 0.002
_refine_ls_shift/su_mean 0.000
_refine_ls_structure_factor_coef Fsqd
_refine_ls_weighting_details 'calc w=1/[\s^2^(Fo^2^)+(0.1525P)^2^+7.7006P] where P=(Fo^2^+2Fc^2^)/3'
_refine_ls_weighting_scheme calc
_refine_ls_wR_factor_gt 0.1227
_refine_ls_wR_factor_ref 0.1247
_reflns_number_gt 6340
_reflns_number_total 6681
_reflns_threshold_expression >2sigma(I)
_cod_data_source_file ic5001655_si_002.cif
_cod_data_source_block lu79as
_cod_depositor_comments 'Adding full bibliography for 4338477--4338479.cif.'
_cod_original_formula_sum 'C29.50 H33 B N7 Ni O2.50'
_cod_database_code 4338479

loop_
_symmetry_equiv_pos_as_xyz
'x, y, z'
'-x, -y, -z'

loop_
_atom_site_label
_atom_site_type_symbol
_atom_site_fract_x
_atom_site_fract_y
_atom_site_fract_z
_atom_site_U_iso_or_equiv
_atom_site_adp_type
_atom_site_occupancy
_atom_site_symmetry_multiplicity
_atom_site_calc_flag
_atom_site_refinement_flags
Ni1 Ni 0.56368(2) 0.52740(2) 0.723773(19) 0.01120(9) Uani 1 1 d .
O2 O 0.97334(13) 0.48335(14) 0.63476(13) 0.0171(3) Uani 1 1 d .
O1 O 0.59823(14) 0.70806(14) 0.65378(14) 0.0200(3) Uani 1 1 d .
N5 N 0.36058(15) 0.58434(16) 0.76216(13) 0.0130(3) Uani 1 1 d .
N3 N 0.54139(15) 0.40178(16) 0.66007(13) 0.0131(3) Uani 1 1 d .
N6 N 0.29162(15) 0.47992(16) 0.81319(13) 0.0135(3) Uani 1 1 d .
N7 N 0.76128(16) 0.46820(16) 0.68958(14) 0.0135(3) Uani 1 1 d .
C27 C 0.7945(2) 0.2197(2) 0.73520(18) 0.0188(4) Uani 1 1 d .
H27 H 0.7057 0.2093 0.7612 0.023 Uiso 1 1 calc R
C28 C 0.83257(19) 0.34202(19) 0.69855(16) 0.0146(4) Uani 1 1 d .
C23 C 0.96325(19) 0.35341(19) 0.66298(17) 0.0163(4) Uani 1 1 d .
C24 C 1.0632(2) 0.2498(2) 0.65692(19) 0.0228(4) Uani 1 1 d .
H24 H 1.1518 0.2610 0.6303 0.027 Uiso 1 1 calc R
C21 C 0.82556(18) 0.68434(19) 0.63550(16) 0.0144(3) Uani 1 1 d .
C26 C 0.8940(2) 0.1130(2) 0.73180(19) 0.0222(4) Uani 1 1 d .
H26 H 0.8720 0.0276 0.7569 0.027 Uiso 1 1 calc R
C19 C 0.9124(2) 0.8774(2) 0.60089(18) 0.0210(4) Uani 1 1 d .
H19 H 0.9818 0.9171 0.5928 0.025 Uiso 1 1 calc R
C20 C 0.92904(19) 0.7450(2) 0.62010(17) 0.0180(4) Uani 1 1 d .
H20 H 1.0114 0.6934 0.6231 0.022 Uiso 1 1 calc R
C18 C 0.7915(2) 0.9532(2) 0.59335(18) 0.0214(4) Uani 1 1 d .
H18 H 0.7801 1.0453 0.5777 0.026 Uiso 1 1 calc R
C22 C 0.84709(18) 0.54603(19) 0.65393(16) 0.0135(3) Uani 1 1 d .
C25 C 1.0250(2) 0.1279(2) 0.6925(2) 0.0244(4) Uani 1 1 d .
H25 H 1.0894 0.0528 0.6901 0.029 Uiso 1 1 calc R
C12 C 0.14710(19) 0.6609(2) 0.79445(17) 0.0178(4) Uani 1 1 d .
H12 H 0.0677 0.7199 0.7972 0.021 Uiso 1 1 calc R
C3 C 0.58937(19) 0.3607(2) 0.96608(16) 0.0160(4) Uani 1 1 d .
C13 C 0.27282(18) 0.69390(19) 0.75088(16) 0.0148(4) Uani 1 1 d .
C5 C 0.6947(2) 0.4281(2) 0.95402(17) 0.0193(4) Uani 1 1 d .
H5A H 0.7140 0.4959 0.8791 0.029 Uiso 1 1 calc R
H5B H 0.7729 0.3636 0.9621 0.029 Uiso 1 1 calc R
H5C H 0.6663 0.4690 1.0130 0.029 Uiso 1 1 calc R
C11 C 0.16247(19) 0.5255(2) 0.83249(16) 0.0169(4) Uani 1 1 d .
C15 C 0.3093(2) 0.82852(19) 0.69944(18) 0.0184(4) Uani 1 1 d .
H15A H 0.4039 0.8220 0.6763 0.028 Uiso 1 1 calc R
H15B H 0.2706 0.8744 0.7552 0.028 Uiso 1 1 calc R
H15C H 0.2773 0.8776 0.6330 0.028 Uiso 1 1 calc R
C14 C 0.0614(2) 0.4372(2) 0.8833(2) 0.0237(4) Uani 1 1 d .
H14A H 0.1032 0.3452 0.9017 0.036 Uiso 1 1 calc R
H14B H 0.0138 0.4557 0.8289 0.036 Uiso 1 1 calc R
H14C H 0.0009 0.4528 0.9526 0.036 Uiso 1 1 calc R
C1 C 0.4401(2) 0.2319(2) 1.02536(17) 0.0201(4) Uani 1 1 d .
C2 C 0.5315(2) 0.2585(2) 1.05821(17) 0.0213(4) Uani 1 1 d .
H2 H 0.5509 0.2160 1.1287 0.026 Uiso 1 1 calc R
C9 C 0.3767(2) 0.1273(2) 0.7276(2) 0.0243(4) Uani 1 1 d .
H9A H 0.3209 0.1296 0.8027 0.036 Uiso 1 1 calc R
H9B H 0.4326 0.0419 0.7352 0.036 Uiso 1 1 calc R
H9C H 0.3227 0.1406 0.6795 0.036 Uiso 1 1 calc R
C4 C 0.3486(3) 0.1334(3) 1.0894(2) 0.0326(6) Uani 1 1 d .
H4A H 0.2964 0.1395 1.0420 0.049 Uiso 1 1 calc R
H4B H 0.2912 0.1513 1.1586 0.049 Uiso 1 1 calc R
H4C H 0.3980 0.0448 1.1094 0.049 Uiso 1 1 calc R
C16 C 0.70037(19) 0.75848(19) 0.63366(17) 0.0160(4) Uani 1 1 d .
C17 C 0.6891(2) 0.8959(2) 0.60829(18) 0.0200(4) Uani 1 1 d .
H17 H 0.6087 0.9499 0.6014 0.024 Uiso 1 1 calc R
B1 B 0.3618(2) 0.3368(2) 0.84065(18) 0.0150(4) Uani 1 1 d .
H1 H 0.2973 0.2741 0.8782 0.018 Uiso 1 1 calc R
N1 N 0.53562(15) 0.39459(16) 0.88236(13) 0.0135(3) Uani 1 1 d .
N2 N 0.44381(16) 0.31506(16) 0.91908(14) 0.0149(3) Uani 1 1 d .
N4 N 0.45367(15) 0.31663(15) 0.72820(14) 0.0136(3) Uani 1 1 d .
C6 C 0.45873(19) 0.23378(19) 0.67499(17) 0.0166(4) Uani 1 1 d .
C8 C 0.60073(18) 0.37220(19) 0.56462(16) 0.0150(4) Uani 1 1 d .
C7 C 0.5511(2) 0.2671(2) 0.57049(18) 0.0182(4) Uani 1 1 d .
H7 H 0.5758 0.2267 0.5142 0.022 Uiso 1 1 calc R
C10 C 0.70365(19) 0.4464(2) 0.47182(17) 0.0184(4) Uani 1 1 d .
H10A H 0.7164 0.5148 0.4936 0.028 Uiso 1 1 calc R
H10B H 0.6770 0.4872 0.4021 0.028 Uiso 1 1 calc R
H10C H 0.7850 0.3858 0.4589 0.028 Uiso 1 1 calc R
C29 C 0.9055(4) 0.0930(4) 1.0126(3) 0.0636(11) Uani 1 1 d .
H29A H 0.8924 0.1785 1.0220 0.095 Uiso 1 1 calc R
H29B H 0.8490 0.0359 1.0786 0.095 Uiso 1 1 calc R
H29C H 0.8844 0.1054 0.9440 0.095 Uiso 1 1 calc R
C30 C 1.0348(5) 0.0351(6) 1.0027(4) 0.0360(12) Uani 0.50 1 d P
O3 O 1.1089(7) 0.0979(6) 0.9976(7) 0.096(3) Uani 0.50 1 d P

loop_
_atom_site_aniso_label
_atom_site_aniso_U_11
_atom_site_aniso_U_22
_atom_site_aniso_U_33
_atom_site_aniso_U_23
_atom_site_aniso_U_13
_atom_site_aniso_U_12
Ni1 0.01017(13) 0.01116(13) 0.01235(14) -0.00382(9) -0.00325(9) -0.00186(9)
O2 0.0110(6) 0.0163(7) 0.0227(7) -0.0068(5) -0.0046(5) -0.0001(5)
O1 0.0123(6) 0.0136(6) 0.0319(8) -0.0045(6) -0.0077(6) -0.0011(5)
N5 0.0126(7) 0.0138(7) 0.0132(7) -0.0044(6) -0.0036(6) -0.0030(6)
N3 0.0122(7) 0.0145(7) 0.0123(7) -0.0039(6) -0.0033(6) -0.0027(6)
N6 0.0110(7) 0.0171(8) 0.0131(7) -0.0053(6) -0.0025(6) -0.0041(6)
N7 0.0135(7) 0.0125(7) 0.0153(7) -0.0048(6) -0.0056(6) -0.0008(6)
C27 0.0191(9) 0.0159(9) 0.0227(10) -0.0070(7) -0.0085(8) -0.0002(7)
C28 0.0143(8) 0.0149(9) 0.0155(8) -0.0064(7) -0.0063(7) 0.0015(7)
C23 0.0166(9) 0.0163(9) 0.0159(9) -0.0061(7) -0.0054(7) -0.0001(7)
C24 0.0171(9) 0.0234(10) 0.0260(11) -0.0100(8) -0.0071(8) 0.0038(8)
C21 0.0136(8) 0.0149(9) 0.0143(8) -0.0040(7) -0.0033(7) -0.0040(7)
C26 0.0273(11) 0.0139(9) 0.0270(11) -0.0079(8) -0.0123(9) 0.0023(8)
C19 0.0224(10) 0.0209(10) 0.0215(10) -0.0053(8) -0.0048(8) -0.0104(8)
C20 0.0142(9) 0.0207(10) 0.0197(9) -0.0061(7) -0.0044(7) -0.0048(7)
C18 0.0247(10) 0.0148(9) 0.0235(10) -0.0048(8) -0.0041(8) -0.0072(8)
C22 0.0108(8) 0.0160(9) 0.0131(8) -0.0049(7) -0.0042(6) -0.0002(6)
C25 0.0256(11) 0.0189(10) 0.0280(11) -0.0107(8) -0.0116(9) 0.0077(8)
C12 0.0117(8) 0.0247(10) 0.0187(9) -0.0107(8) -0.0047(7) 0.0007(7)
C3 0.0154(9) 0.0189(9) 0.0148(9) -0.0066(7) -0.0057(7) -0.0008(7)
C13 0.0132(8) 0.0186(9) 0.0141(8) -0.0076(7) -0.0053(7) 0.0004(7)
C5 0.0183(9) 0.0266(10) 0.0179(9) -0.0097(8) -0.0076(7) -0.0038(8)
C11 0.0122(8) 0.0263(10) 0.0146(9) -0.0098(8) -0.0027(7) -0.0037(7)
C15 0.0170(9) 0.0163(9) 0.0206(9) -0.0066(7) -0.0063(7) 0.0015(7)
C14 0.0144(9) 0.0311(11) 0.0283(11) -0.0134(9) -0.0023(8) -0.0075(8)
C1 0.0210(10) 0.0216(10) 0.0147(9) -0.0008(8) -0.0058(7) -0.0060(8)
C2 0.0233(10) 0.0245(10) 0.0148(9) -0.0016(8) -0.0083(8) -0.0053(8)
C9 0.0239(10) 0.0183(10) 0.0353(12) -0.0104(9) -0.0108(9) -0.0048(8)
C4 0.0364(13) 0.0358(13) 0.0209(11) 0.0080(9) -0.0108(10) -0.0209(11)
C16 0.0153(9) 0.0147(9) 0.0167(9) -0.0039(7) -0.0039(7) -0.0031(7)
C17 0.0178(9) 0.0142(9) 0.0248(10) -0.0038(8) -0.0057(8) -0.0021(7)
B1 0.0136(9) 0.0181(10) 0.0136(9) -0.0049(8) -0.0035(7) -0.0038(7)
N1 0.0127(7) 0.0159(7) 0.0133(7) -0.0052(6) -0.0040(6) -0.0033(6)
N2 0.0145(7) 0.0165(8) 0.0129(7) -0.0023(6) -0.0038(6) -0.0051(6)
N4 0.0140(7) 0.0128(7) 0.0151(7) -0.0041(6) -0.0050(6) -0.0035(6)
C6 0.0163(9) 0.0146(9) 0.0226(9) -0.0077(7) -0.0096(7) 0.0000(7)
C8 0.0133(8) 0.0167(9) 0.0149(8) -0.0061(7) -0.0060(7) 0.0019(7)
C7 0.0183(9) 0.0190(9) 0.0211(9) -0.0111(8) -0.0078(8) 0.0012(7)
C10 0.0151(9) 0.0240(10) 0.0140(9) -0.0072(7) -0.0022(7) -0.0010(7)
C29 0.074(3) 0.063(2) 0.0447(19) -0.0234(17) -0.0216(18) 0.0178(19)
C30 0.034(3) 0.035(3) 0.026(2) 0.006(2) -0.007(2) -0.012(2)
O3 0.095(5) 0.058(4) 0.128(6) 0.025(4) -0.056(5) -0.053(4)

loop_
_atom_type_symbol
_atom_type_description
_atom_type_scat_dispersion_real
_atom_type_scat_dispersion_imag
_atom_type_scat_source
C C 0.0033 0.0016 'International Tables Vol C Tables 4.2.6.8 and 6.1.1.4'
H H 0.0000 0.0000 'International Tables Vol C Tables 4.2.6.8 and 6.1.1.4'
B B 0.0013 0.0007 'International Tables Vol C Tables 4.2.6.8 and 6.1.1.4'
N N 0.0061 0.0033 'International Tables Vol C Tables 4.2.6.8 and 6.1.1.4'
Ni Ni 0.3393 1.1124 'International Tables Vol C Tables 4.2.6.8 and 6.1.1.4'
O O 0.0106 0.0060 'International Tables Vol C Tables 4.2.6.8 and 6.1.1.4'

loop_
_geom_angle_atom_site_label_1
_geom_angle_atom_site_label_2
_geom_angle_atom_site_label_3
_geom_angle
_geom_angle_site_symmetry_1
_geom_angle_site_symmetry_3
O1 Ni1 N3 131.98(7) . .
O1 Ni1 N1 135.24(7) . .
N3 Ni1 N1 92.79(6) . .
O1 Ni1 N7 87.76(6) . .
N3 Ni1 N7 92.66(6) . .
N1 Ni1 N7 90.78(6) . .
O1 Ni1 N5 93.32(6) . .
N3 Ni1 N5 87.14(6) . .
N1 Ni1 N5 87.96(6) . .
N7 Ni1 N5 178.71(6) . .
C22 O2 C23 104.46(15) . .
C16 O1 Ni1 131.28(13) . .
C13 N5 N6 106.51(15) . .
C13 N5 Ni1 139.68(13) . .
N6 N5 Ni1 113.80(12) . .
C8 N3 N4 107.47(15) . .
C8 N3 Ni1 134.67(13) . .
N4 N3 Ni1 117.65(12) . .
C11 N6 N5 109.82(16) . .
C11 N6 B1 129.20(17) . .
N5 N6 B1 120.99(15) . .
C22 N7 C28 105.61(16) . .
C22 N7 Ni1 124.93(13) . .
C28 N7 Ni1 129.46(13) . .
C28 C27 C26 116.40(19) . .
C23 C28 C27 120.33(18) . .
C23 C28 N7 107.64(17) . .
C27 C28 N7 132.03(18) . .
C24 C23 O2 127.36(19) . .
C24 C23 C28 124.29(19) . .
O2 C23 C28 108.35(16) . .
C23 C24 C25 115.2(2) . .
C20 C21 C16 120.85(18) . .
C20 C21 C22 119.34(17) . .
C16 C21 C22 119.81(17) . .
C27 C26 C25 122.0(2) . .
C20 C19 C18 119.02(19) . .
C19 C20 C21 120.95(19) . .
C17 C18 C19 120.95(19) . .
N7 C22 O2 113.92(16) . .
N7 C22 C21 128.45(17) . .
O2 C22 C21 117.61(16) . .
C24 C25 C26 121.69(19) . .
C11 C12 C13 105.98(17) . .
N1 C3 C2 109.39(18) . .
N1 C3 C5 121.49(18) . .
C2 C3 C5 129.12(18) . .
N5 C13 C12 109.93(18) . .
N5 C13 C15 122.88(17) . .
C12 C13 C15 127.19(18) . .
N6 C11 C12 107.77(17) . .
N6 C11 C14 123.13(19) . .
C12 C11 C14 129.07(19) . .
N2 C1 C2 107.75(18) . .
N2 C1 C4 122.50(19) . .
C2 C1 C4 129.74(19) . .
C1 C2 C3 105.85(18) . .
O1 C16 C17 119.38(18) . .
O1 C16 C21 124.34(18) . .
C17 C16 C21 116.27(18) . .
C18 C17 C16 121.81(19) . .
N2 B1 N6 108.67(16) . .
N2 B1 N4 108.81(15) . .
N6 B1 N4 108.24(15) . .
C3 N1 N2 107.33(16) . .
C3 N1 Ni1 134.68(14) . .
N2 N1 Ni1 117.98(12) . .
C1 N2 N1 109.67(16) . .
C1 N2 B1 131.76(17) . .
N1 N2 B1 118.49(15) . .
C6 N4 N3 109.42(16) . .
C6 N4 B1 131.79(17) . .
N3 N4 B1 118.51(15) . .
N4 C6 C7 107.63(17) . .
N4 C6 C9 122.77(19) . .
C7 C6 C9 129.60(19) . .
N3 C8 C7 109.39(17) . .
N3 C8 C10 121.27(17) . .
C7 C8 C10 129.33(18) . .
C6 C7 C8 106.09(17) . .
O3 C30 C30 172.9(9) . 2_757
O3 C30 C29 118.2(7) . .
C30 C30 C29 66.3(5) 2_757 .
O3 C30 C29 114.8(6) . 2_757
C30 C30 C29 60.4(5) 2_757 2_757
C29 C30 C29 126.8(4) . 2_757

loop_
_geom_bond_atom_site_label_1
_geom_bond_atom_site_label_2
_geom_bond_distance
_geom_bond_site_symmetry_2
Ni1 O1 1.9462(15) .
Ni1 N3 2.0176(16) .
Ni1 N1 2.0249(16) .
Ni1 N7 2.0594(16) .
Ni1 N5 2.1105(16) .
O2 C22 1.375(2) .
O2 C23 1.378(2) .
O1 C16 1.306(2) .
N5 C13 1.340(2) .
N5 N6 1.381(2) .
N3 C8 1.337(2) .
N3 N4 1.371(2) .
N6 C11 1.358(3) .
N6 B1 1.542(3) .
N7 C22 1.306(2) .
N7 C28 1.403(2) .
C27 C28 1.391(3) .
C27 C26 1.396(3) .
C28 C23 1.389(3) .
C23 C24 1.380(3) .
C24 C25 1.390(3) .
C21 C20 1.410(3) .
C21 C16 1.423(3) .
C21 C22 1.434(3) .
C26 C25 1.399(3) .
C19 C20 1.373(3) .
C19 C18 1.401(3) .
C18 C17 1.378(3) .
C12 C11 1.379(3) .
C12 C13 1.405(3) .
C3 N1 1.339(2) .
C3 C2 1.401(3) .
C3 C5 1.496(3) .
C13 C15 1.492(3) .
C11 C14 1.497(3) .
C1 N2 1.352(3) .
C1 C2 1.387(3) .
C1 C4 1.495(3) .
C9 C6 1.491(3) .
C16 C17 1.418(3) .
B1 N2 1.543(3) .
B1 N4 1.550(3) .
N1 N2 1.370(2) .
N4 C6 1.357(2) .
C6 C7 1.385(3) .
C8 C7 1.397(3) .
C8 C10 1.493(3) .
C29 C30 1.395(7) .
C30 O3 1.193(8) .
C30 C30 1.285(12) 2_757
C30 C29 1.470(7) 2_757
